data_4027065
loop_
_publ_author_name
'T. M. Vishwanatha'
'N. Narendra'
'Basab Chattopadhyay'
'Monika Mukherjee'
'Vommina V. Sureshbabu'

_publ_section_title
;
 Synthesis of Selenoxo Peptides and Oligoselenoxo Peptides Employing
 LiAlHSeH
;
_journal_name_full 'Journal of Organic Chemistry'
_journal_page_first 2689
_journal_page_last 2702
_journal_paper_doi 10.1021/jo2024703
_journal_volume 77
_journal_year 2012
_chemical_formula_moiety 'C13 H17 N O2 Se'
_chemical_formula_sum 'C13 H17 N O2 Se'
_chemical_formula_weight 298.24
_chemical_name_systematic
;
 ?
;
_space_group_IT_number 2
_symmetry_cell_setting triclinic
_symmetry_space_group_name_Hall '-P 1'
_symmetry_space_group_name_H-M 'P -1'
_atom_sites_solution_hydrogens geom
_atom_sites_solution_primary direct
_atom_sites_solution_secondary difmap
_audit_creation_method SHELXL-97
_audit_update_record
;
2010-11-30 # Formatted by publCIF
;
_cell_angle_alpha 103.813(11)
_cell_angle_beta 110.457(12)
_cell_angle_gamma 105.347(11)
_cell_formula_units_Z 2
_cell_length_a 8.872(2)
_cell_length_b 9.1920(19)
_cell_length_c 10.178(2)
_cell_measurement_reflns_used 2454
_cell_measurement_temperature 293(2)
_cell_measurement_theta_max 24.3
_cell_measurement_theta_min 2.5
_cell_volume 697.7(3)
_computing_cell_refinement 'Bruker SMART(Bruker, 2007)'
_computing_data_collection 'Bruker SMART(Bruker, 2007)'
_computing_data_reduction 'Bruker SAINT(Bruker, 2007)'
_computing_molecular_graphics 'WinGX(Farrugia, 1999), CAMERON(Watkin,1996)'
_computing_structure_refinement 'SHELXL-97 (Sheldrick, 2008)'
_computing_structure_solution 'SIR 2004 (Burla, 2005)'
_diffrn_ambient_temperature 293(2)
_diffrn_measured_fraction_theta_full 0.998
_diffrn_measured_fraction_theta_max 0.998
_diffrn_measurement_device_type 'Bruker SMART CCD area detector'
_diffrn_measurement_method 'phi and omega scans'
_diffrn_radiation_monochromator graphite
_diffrn_radiation_source 'fine-focus sealed tube'
_diffrn_radiation_type MoK\a
_diffrn_radiation_wavelength 0.71073
_diffrn_reflns_av_R_equivalents 0.1900
_diffrn_reflns_av_sigmaI/netI 0.6070
_diffrn_reflns_limit_h_max 10
_diffrn_reflns_limit_h_min -10
_diffrn_reflns_limit_k_max 10
_diffrn_reflns_limit_k_min -10
_diffrn_reflns_limit_l_max 12
_diffrn_reflns_limit_l_min -12
_diffrn_reflns_number 7893
_diffrn_reflns_theta_full 24.99
_diffrn_reflns_theta_max 24.99
_diffrn_reflns_theta_min 2.30
_exptl_absorpt_coefficient_mu 2.681
_exptl_absorpt_correction_T_max 0.90
_exptl_absorpt_correction_T_min 0.75
_exptl_absorpt_correction_type multi-scan
_exptl_absorpt_process_details SADABS
_exptl_crystal_colour yellow
_exptl_crystal_density_diffrn 1.420
_exptl_crystal_description plate
_exptl_crystal_F_000 304
_exptl_crystal_size_max 0.15
_exptl_crystal_size_mid 0.11
_exptl_crystal_size_min 0.04
_refine_diff_density_max 0.933
_refine_diff_density_min -0.719
_refine_diff_density_rms 0.172
_refine_ls_extinction_method none
_refine_ls_goodness_of_fit_ref 0.947
_refine_ls_hydrogen_treatment constr
_refine_ls_matrix_type full
_refine_ls_number_parameters 157
_refine_ls_number_reflns 2448
_refine_ls_number_restraints 0
_refine_ls_restrained_S_all 0.947
_refine_ls_R_factor_all 0.2728
_refine_ls_R_factor_gt 0.0425
_refine_ls_shift/su_max 0.000
_refine_ls_shift/su_mean 0.000
_refine_ls_structure_factor_coef Fsqd
_refine_ls_weighting_details 'calc w=1/[\s^2^(Fo^2^)+(0.0369P)^2^+0.0000P] where P=(Fo^2^+2Fc^2^)/3'
_refine_ls_weighting_scheme calc
_refine_ls_wR_factor_gt 0.0895
_refine_ls_wR_factor_ref 0.1246
_reflns_number_gt 1087
_reflns_number_total 2448
_reflns_threshold_expression >2sigma(I)
_cod_data_source_file jo2024703_si_002.cif
_cod_data_source_block p1bar
_cod_database_code 4027065

loop_
_symmetry_equiv_pos_as_xyz
'x, y, z'
'-x, -y, -z'

loop_
_atom_site_label
_atom_site_type_symbol
_atom_site_fract_x
_atom_site_fract_y
_atom_site_fract_z
_atom_site_U_iso_or_equiv
_atom_site_adp_type
_atom_site_occupancy
_atom_site_symmetry_multiplicity
_atom_site_calc_flag
_atom_site_refinement_flags
Se1 Se -0.01802(8) 0.24522(6) 0.67082(7) 0.0725(3) Uani 1 1 d .
N1 N 0.0838(5) 0.0826(5) 0.8591(4) 0.0473(13) Uani 1 1 d .
H1 H 0.1498 0.0801 0.9430 0.057 Uiso 1 1 calc R
O1 O -0.2432(4) -0.0420(4) 0.8486(4) 0.0586(11) Uani 1 1 d .
O2 O -0.3477(4) -0.1496(4) 0.5973(3) 0.0604(11) Uani 1 1 d .
C1 C 0.2164(7) 0.5133(6) 1.0118(7) 0.0642(19) Uani 1 1 d .
H1A H 0.1137 0.5186 0.9502 0.077 Uiso 1 1 calc R
C2 C 0.3422(9) 0.6497(7) 1.1351(8) 0.080(2) Uani 1 1 d .
H2 H 0.3238 0.7460 1.1560 0.096 Uiso 1 1 calc R
C3 C 0.4944(9) 0.6422(7) 1.2266(7) 0.077(2) Uani 1 1 d .
H3 H 0.5793 0.7330 1.3097 0.093 Uiso 1 1 calc R
C4 C 0.5195(7) 0.5005(7) 1.1941(6) 0.0678(19) Uani 1 1 d .
H4 H 0.6235 0.4964 1.2546 0.081 Uiso 1 1 calc R
C5 C 0.3941(6) 0.3629(6) 1.0737(5) 0.0517(16) Uani 1 1 d .
H5 H 0.4116 0.2661 1.0558 0.062 Uiso 1 1 calc R
C6 C 0.2416(6) 0.3700(6) 0.9794(6) 0.0488(16) Uani 1 1 d .
C7 C 0.1065(6) 0.2252(6) 0.8448(6) 0.0463(15) Uani 1 1 d .
C8 C -0.0470(6) -0.0710(5) 0.7406(5) 0.0451(14) Uani 1 1 d .
H8 H -0.0510 -0.0710 0.6432 0.054 Uiso 1 1 calc R
C9 C -0.0007(7) -0.2129(6) 0.7710(6) 0.0544(16) Uani 1 1 d .
H9 H 0.0069 -0.2092 0.8702 0.065 Uiso 1 1 calc R
C10 C -0.1445(8) -0.3745(6) 0.6520(7) 0.079(2) Uani 1 1 d .
H10A H -0.2495 -0.3889 0.6639 0.119 Uiso 1 1 calc R
H10B H -0.1085 -0.4620 0.6645 0.119 Uiso 1 1 calc R
H10C H -0.1654 -0.3736 0.5531 0.119 Uiso 1 1 calc R
C11 C 0.1743(8) -0.1987(7) 0.7727(7) 0.081(2) Uani 1 1 d .
H11A H 0.1707 -0.1973 0.6777 0.121 Uiso 1 1 calc R
H11B H 0.1999 -0.2897 0.7896 0.121 Uiso 1 1 calc R
H11C H 0.2632 -0.1002 0.8521 0.121 Uiso 1 1 calc R
C12 C -0.2207(7) -0.0844(5) 0.7384(6) 0.0474(16) Uani 1 1 d .
C13 C -0.5217(7) -0.1767(7) 0.5851(7) 0.077(2) Uani 1 1 d .
H13A H -0.5533 -0.2567 0.6267 0.116 Uiso 1 1 calc R
H13B H -0.6029 -0.2143 0.4809 0.116 Uiso 1 1 calc R
H13C H -0.5240 -0.0770 0.6395 0.116 Uiso 1 1 calc R

loop_
_atom_site_aniso_label
_atom_site_aniso_U_11
_atom_site_aniso_U_22
_atom_site_aniso_U_33
_atom_site_aniso_U_23
_atom_site_aniso_U_13
_atom_site_aniso_U_12
Se1 0.0757(5) 0.0669(5) 0.0636(4) 0.0368(3) 0.0077(3) 0.0303(3)
N1 0.047(3) 0.047(3) 0.041(2) 0.020(2) 0.0100(19) 0.015(2)
O1 0.065(2) 0.073(3) 0.044(2) 0.0251(19) 0.0236(19) 0.0335(19)
O2 0.050(2) 0.073(3) 0.043(2) 0.0172(18) 0.0098(18) 0.0196(18)
C1 0.069(4) 0.060(4) 0.068(4) 0.021(3) 0.030(3) 0.033(3)
C2 0.084(5) 0.060(4) 0.090(5) 0.010(4) 0.045(4) 0.024(4)
C3 0.089(5) 0.063(4) 0.051(4) 0.000(3) 0.031(4) 0.007(4)
C4 0.050(4) 0.080(5) 0.054(4) 0.024(3) 0.017(3) 0.005(3)
C5 0.057(3) 0.055(4) 0.047(3) 0.025(3) 0.025(3) 0.019(3)
C6 0.036(3) 0.051(4) 0.053(3) 0.015(3) 0.021(2) 0.010(3)
C7 0.047(3) 0.046(3) 0.049(3) 0.023(3) 0.017(2) 0.023(2)
C8 0.049(3) 0.043(3) 0.044(3) 0.024(2) 0.014(2) 0.021(2)
C9 0.072(4) 0.055(3) 0.043(3) 0.028(3) 0.022(3) 0.031(3)
C10 0.088(4) 0.050(4) 0.091(5) 0.028(3) 0.026(4) 0.031(3)
C11 0.082(4) 0.102(5) 0.089(5) 0.049(4) 0.044(4) 0.059(4)
C12 0.058(4) 0.042(3) 0.037(3) 0.021(2) 0.011(3) 0.019(3)
C13 0.051(4) 0.106(5) 0.063(4) 0.033(3) 0.016(3) 0.024(3)

loop_
_atom_type_symbol
_atom_type_description
_atom_type_scat_dispersion_real
_atom_type_scat_dispersion_imag
_atom_type_scat_source
C C 0.0033 0.0000 'International Tables Vol C Tables 4.2.6.8 and 6.1.1.4'
H H 0.0000 0.0000 'International Tables Vol C Tables 4.2.6.8 and 6.1.1.4'
N N 0.0061 0.0000 'International Tables Vol C Tables 4.2.6.8 and 6.1.1.4'
O O 0.0106 0.0000 'International Tables Vol C Tables 4.2.6.8 and 6.1.1.4'
Se Se -0.0929 0.0000 'International Tables Vol C Tables 4.2.6.8 and 6.1.1.4'

loop_
_geom_angle_atom_site_label_1
_geom_angle_atom_site_label_2
_geom_angle_atom_site_label_3
_geom_angle
C7 N1 C8 123.9(4)
C12 O2 C13 115.0(5)
C6 C1 C2 120.8(5)
C3 C2 C1 119.7(5)
C4 C3 C2 119.4(5)
C3 C4 C5 121.5(6)
C4 C5 C6 119.5(5)
C1 C6 C5 119.0(4)
C1 C6 C7 120.2(5)
C5 C6 C7 120.9(4)
N1 C7 C6 116.6(5)
N1 C7 Se1 122.2(3)
C6 C7 Se1 121.2(4)
N1 C8 C12 107.8(4)
N1 C8 C9 110.2(4)
C12 C8 C9 111.0(4)
C11 C9 C8 110.6(5)
C11 C9 C10 111.0(4)
C8 C9 C10 110.0(4)
O1 C12 O2 124.0(5)
O1 C12 C8 124.6(4)
O2 C12 C8 111.4(5)

loop_
_geom_bond_atom_site_label_1
_geom_bond_atom_site_label_2
_geom_bond_distance
Se1 C7 1.813(5)
N1 C7 1.324(6)
N1 C8 1.461(5)
O1 C12 1.199(6)
O2 C12 1.339(5)
O2 C13 1.452(6)
C1 C6 1.376(7)
C1 C2 1.387(7)
C2 C3 1.377(8)
C3 C4 1.362(8)
C4 C5 1.379(6)
C5 C6 1.387(6)
C6 C7 1.491(6)
C8 C12 1.505(7)
C8 C9 1.534(7)
C9 C11 1.517(8)
C9 C10 1.536(6)

loop_
_geom_torsion_atom_site_label_1
_geom_torsion_atom_site_label_2
_geom_torsion_atom_site_label_3
_geom_torsion_atom_site_label_4
_geom_torsion
C6 C1 C2 C3 0.0(10)
C1 C2 C3 C4 0.2(11)
C2 C3 C4 C5 -1.6(11)
C3 C4 C5 C6 2.7(10)
C2 C1 C6 C5 1.1(10)
C2 C1 C6 C7 -178.9(5)
C4 C5 C6 C1 -2.4(9)
C4 C5 C6 C7 177.6(5)
C8 N1 C7 C6 177.8(5)
C8 N1 C7 Se1 -2.8(7)
C1 C6 C7 N1 -144.0(6)
C5 C6 C7 N1 36.0(8)
C1 C6 C7 Se1 36.5(8)
C5 C6 C7 Se1 -143.5(5)
C7 N1 C8 C12 -77.6(6)
C7 N1 C8 C9 161.2(5)
N1 C8 C9 C11 -60.7(6)
C12 C8 C9 C11 179.9(4)
N1 C8 C9 C10 176.3(4)
C12 C8 C9 C10 57.0(6)
C13 O2 C12 O1 -3.9(7)
C13 O2 C12 C8 176.2(4)
N1 C8 C12 O1 -38.9(7)
C9 C8 C12 O1 81.9(6)
N1 C8 C12 O2 141.0(4)
C9 C8 C12 O2 -98.2(5)
